data_7200869
loop_
_publ_author_name
'Kaiser, Carlos R.'
'Pais, Karla C.'
'de Souza, Marcus V. N.'
'Wardell, James L.'
'Wardell, Solange M. S. V.'
'Tiekink, Edward R. T.'

_publ_section_title
;
 Assessing the persistence of the N--H&#x22EF;N hydrogen bonding leading
 to supramolecular chains in molecules related to the anti-malarial drug,
 chloroquine
;
_journal_coden_ASTM CRECF4
_journal_issue 6
_journal_name_full CrystEngComm
_journal_page_first 1133
_journal_page_last 1140
_journal_paper_doi 10.1039/b823058g
_journal_volume 11
_journal_year 2009
_chemical_formula_moiety 'C11 H10 Cl2 N2'
_chemical_formula_sum 'C11 H10 Cl2 N2'
_chemical_formula_weight 241.11
_space_group_IT_number 9
_symmetry_cell_setting monoclinic
_symmetry_space_group_name_Hall 'C -2yc'
_symmetry_space_group_name_H-M 'C 1 c 1'
_atom_sites_solution_hydrogens geom
_atom_sites_solution_primary direct
_atom_sites_solution_secondary difmap
_audit_creation_method SHELXL-97
_cell_angle_alpha 90
_cell_angle_beta 100.024(2)
_cell_angle_gamma 90
_cell_formula_units_Z 4
_cell_length_a 4.6442(12)
_cell_length_b 17.670(4)
_cell_length_c 13.313(3)
_cell_measurement_reflns_used 967
_cell_measurement_temperature 120(2)
_cell_measurement_theta_max 25.6
_cell_measurement_theta_min 4.5
_cell_volume 1075.8(4)
_computing_cell_refinement 'SAINT, Bruker'
_computing_data_collection 'APEX2, Bruker'
_computing_data_reduction 'SAINT, Bruker'
_computing_molecular_graphics 'ORTEPII (Johnson, 1976) and DIAMOND (Crystal Impact, 2006'
_computing_publication_material SHELXL97
_computing_structure_refinement 'SHELXL97 (Sheldrick, 1997)'
_computing_structure_solution 'SHELXS97 (Sheldrick, 1997)'
_diffrn_ambient_temperature 120(2)
_diffrn_measured_fraction_theta_full 0.961
_diffrn_measured_fraction_theta_max 0.961
_diffrn_measurement_device_type 'Bruker SMART APEX2 CCD diffractometer'
_diffrn_measurement_method 'fine-slice \w scans'
_diffrn_radiation_monochromator 'silicon 111'
_diffrn_radiation_source 'Daresbury SRS station 9.8'
_diffrn_radiation_type synchrotron
_diffrn_radiation_wavelength 0.69050
_diffrn_reflns_av_R_equivalents 0.038
_diffrn_reflns_av_sigmaI/netI 0.058
_diffrn_reflns_limit_h_max 5
_diffrn_reflns_limit_h_min -5
_diffrn_reflns_limit_k_max 21
_diffrn_reflns_limit_k_min -21
_diffrn_reflns_limit_l_max 16
_diffrn_reflns_limit_l_min -16
_diffrn_reflns_number 3681
_diffrn_reflns_theta_full 25.0
_diffrn_reflns_theta_max 25.0
_diffrn_reflns_theta_min 4.5
_diffrn_standards_decay_% 5
_diffrn_standards_number 0
_exptl_absorpt_coefficient_mu 0.568
_exptl_absorpt_correction_T_max 1
_exptl_absorpt_correction_T_min 0.733
_exptl_absorpt_correction_type multi-scan
_exptl_absorpt_process_details 'SADABS V2.10 (Sheldrick, 2003)'
_exptl_crystal_colour colourless
_exptl_crystal_density_diffrn 1.489
_exptl_crystal_density_method 'not measured'
_exptl_crystal_description needle
_exptl_crystal_F_000 496
_exptl_crystal_size_max 0.18
_exptl_crystal_size_mid 0.02
_exptl_crystal_size_min 0.01
_refine_diff_density_max 0.41
_refine_diff_density_min -0.35
_refine_diff_density_rms 0.097
_refine_ls_abs_structure_details 'Flack H D (1983), Acta Cryst. A39, 876-881'
_refine_ls_abs_structure_Flack 0.13(7)
_refine_ls_extinction_method none
_refine_ls_goodness_of_fit_ref 1.11
_refine_ls_hydrogen_treatment constr
_refine_ls_matrix_type full
_refine_ls_number_parameters 139
_refine_ls_number_reflns 1913
_refine_ls_number_restraints 3
_refine_ls_restrained_S_all 1.11
_refine_ls_R_factor_all 0.038
_refine_ls_R_factor_gt 0.038
_refine_ls_shift/su_max <0.001
_refine_ls_shift/su_mean 0.000
_refine_ls_structure_factor_coef Fsqd
_refine_ls_weighting_details 'calc w=1/[\s^2^(Fo^2^)+(0.0679P)^2^+0.0079P] where P=(Fo^2^+2Fc^2^)/3'
_refine_ls_weighting_scheme calc
_refine_ls_wR_factor_gt 0.104
_refine_ls_wR_factor_ref 0.105
_reflns_number_gt 1889
_reflns_number_total 1913
_reflns_threshold_expression I>2\s(I)
_cod_data_source_file B823058G.txt
_cod_data_source_block Cl
_cod_depositor_comments
;
 Replaced the incorrect bibliographical reference to the original
 publication with a proper one.
 
 Antanas Vaitkus,
 2019-09-17 
;
_cod_original_sg_symbol_Hall 'C -2yc '
_cod_original_sg_symbol_H-M 'C c'
_cod_database_code 7200869

loop_
_symmetry_equiv_pos_as_xyz
'x, y, z'
'x, -y, z+1/2'
'x+1/2, y+1/2, z'
'x+1/2, -y+1/2, z+1/2'

loop_
_atom_site_label
_atom_site_type_symbol
_atom_site_fract_x
_atom_site_fract_y
_atom_site_fract_z
_atom_site_U_iso_or_equiv
_atom_site_adp_type
_atom_site_occupancy
_atom_site_symmetry_multiplicity
_atom_site_calc_flag
_atom_site_refinement_flags
_atom_site_disorder_assembly
_atom_site_disorder_group
Cl1 Cl -0.03321(12) 0.30872(4) 0.34632(5) 0.0233(2) Uani 1 1 d . . .
Cl2 Cl 0.56584(13) 0.73633(4) 0.05279(5) 0.0222(2) Uani 1 1 d . . .
N1 N 0.7012(6) 0.51598(14) 0.46306(18) 0.0208(5) Uani 1 1 d . . .
N2 N 0.7814(5) 0.57656(13) 0.16188(16) 0.0176(5) Uani 1 1 d D . .
H2N H 0.7206 0.5450 0.1115 0.021 Uiso 1 1 d D . .
C1 C 0.8708(7) 0.57170(17) 0.4416(2) 0.0220(6) Uani 1 1 d . . .
H1 H 0.9791 0.5983 0.4978 0.026 Uiso 1 1 calc R . .
C2 C 0.9061(6) 0.59516(15) 0.3444(2) 0.0192(6) Uani 1 1 d . . .
H2 H 1.0317 0.6364 0.3365 0.023 Uiso 1 1 calc R . .
C3 C 0.7552(6) 0.55756(15) 0.2588(2) 0.0165(5) Uani 1 1 d . . .
C4 C 0.5637(6) 0.49765(15) 0.2775(2) 0.0156(5) Uani 1 1 d . . .
C5 C 0.3887(6) 0.45626(16) 0.1982(2) 0.0185(6) Uani 1 1 d . . .
H5 H 0.3977 0.4680 0.1292 0.022 Uiso 1 1 calc R . .
C6 C 0.2072(6) 0.39983(16) 0.2194(2) 0.0200(6) Uani 1 1 d . . .
H6 H 0.0912 0.3727 0.1654 0.024 Uiso 1 1 calc R . .
C7 C 0.1927(6) 0.38221(16) 0.3206(2) 0.0173(6) Uani 1 1 d . . .
C8 C 0.3564(6) 0.42090(15) 0.4002(2) 0.0175(6) Uani 1 1 d . . .
H8 H 0.3431 0.4082 0.4686 0.021 Uiso 1 1 calc R . .
C9 C 0.5437(6) 0.47943(15) 0.3799(2) 0.0161(5) Uani 1 1 d . . .
C10 C 0.9815(6) 0.63476(16) 0.1396(2) 0.0190(6) Uani 1 1 d . . .
H10A H 1.0169 0.6275 0.0690 0.023 Uiso 1 1 calc R . .
H10B H 1.1708 0.6283 0.1861 0.023 Uiso 1 1 calc R . .
C11 C 0.8739(6) 0.71497(16) 0.1501(2) 0.0195(6) Uani 1 1 d . . .
H11A H 1.0342 0.7510 0.1453 0.023 Uiso 1 1 calc R . .
H11B H 0.8176 0.7212 0.2180 0.023 Uiso 1 1 calc R . .

loop_
_atom_site_aniso_label
_atom_site_aniso_U_11
_atom_site_aniso_U_22
_atom_site_aniso_U_33
_atom_site_aniso_U_23
_atom_site_aniso_U_13
_atom_site_aniso_U_12
Cl1 0.0253(4) 0.0239(4) 0.0217(3) 0.0016(3) 0.0066(3) -0.0048(3)
Cl2 0.0256(4) 0.0182(3) 0.0216(4) -0.0001(3) 0.0008(2) 0.0026(3)
N1 0.0305(13) 0.0192(12) 0.0118(12) -0.0016(10) 0.0012(9) -0.0012(11)
N2 0.0236(11) 0.0167(11) 0.0125(12) 0.0017(9) 0.0033(9) 0.0017(9)
C1 0.0302(14) 0.0204(14) 0.0134(13) -0.0036(11) -0.0015(11) -0.0023(12)
C2 0.0221(15) 0.0180(13) 0.0169(13) 0.0024(11) 0.0019(11) 0.0005(11)
C3 0.0206(12) 0.0158(12) 0.0132(13) -0.0006(10) 0.0035(10) 0.0027(10)
C4 0.0207(13) 0.0150(12) 0.0114(13) 0.0014(10) 0.0039(10) 0.0059(10)
C5 0.0265(14) 0.0189(14) 0.0106(12) 0.0002(10) 0.0042(10) 0.0024(10)
C6 0.0223(14) 0.0214(14) 0.0147(13) -0.0018(11) -0.0010(10) 0.0008(11)
C7 0.0177(13) 0.0161(13) 0.0181(14) -0.0008(10) 0.0034(10) 0.0004(10)
C8 0.0226(13) 0.0198(14) 0.0112(12) 0.0015(11) 0.0060(10) 0.0045(11)
C9 0.0207(13) 0.0158(12) 0.0114(13) -0.0001(10) 0.0021(10) 0.0049(10)
C10 0.0211(13) 0.0207(13) 0.0171(12) 0.0038(11) 0.0085(11) 0.0033(11)
C11 0.0202(13) 0.0212(14) 0.0165(14) 0.0015(11) 0.0016(10) -0.0005(11)

loop_
_atom_type_symbol
_atom_type_description
_atom_type_scat_dispersion_real
_atom_type_scat_dispersion_imag
_atom_type_scat_source
C C 0.0033 0.0016 'International Tables Vol C Tables 4.2.6.8 and 6.1.1.4'
H H 0.0000 0.0000 'International Tables Vol C Tables 4.2.6.8 and 6.1.1.4'
Cl Cl 0.1484 0.1585 'International Tables Vol C Tables 4.2.6.8 and 6.1.1.4'
N N 0.0061 0.0033 'International Tables Vol C Tables 4.2.6.8 and 6.1.1.4'

loop_
_geom_angle_atom_site_label_1
_geom_angle_atom_site_label_2
_geom_angle_atom_site_label_3
_geom_angle
_geom_angle_site_symmetry_1
_geom_angle_site_symmetry_3
_geom_angle_publ_flag
C1 N1 C9 115.3(2) . . ?
C3 N2 C10 122.4(2) . . ?
C3 N2 H2N 119.8 . . ?
C10 N2 H2N 115.1 . . ?
N1 C1 C2 126.3(3) . . ?
N1 C1 H1 116.8 . . ?
C2 C1 H1 116.8 . . ?
C1 C2 C3 119.4(3) . . ?
C1 C2 H2 120.3 . . ?
C3 C2 H2 120.3 . . ?
N2 C3 C2 122.8(2) . . ?
N2 C3 C4 120.6(2) . . ?
C2 C3 C4 116.7(2) . . ?
C5 C4 C9 118.2(3) . . ?
C5 C4 C3 123.0(3) . . ?
C9 C4 C3 118.7(2) . . ?
C6 C5 C4 121.1(3) . . ?
C6 C5 H5 119.4 . . ?
C4 C5 H5 119.4 . . ?
C5 C6 C7 119.8(3) . . ?
C5 C6 H6 120.1 . . ?
C7 C6 H6 120.1 . . ?
C8 C7 C6 121.4(3) . . ?
C8 C7 Cl1 119.4(2) . . ?
C6 C7 Cl1 119.3(2) . . ?
C7 C8 C9 119.7(3) . . ?
C7 C8 H8 120.2 . . ?
C9 C8 H8 120.2 . . ?
N1 C9 C8 116.7(2) . . ?
N1 C9 C4 123.5(3) . . ?
C8 C9 C4 119.8(2) . . ?
N2 C10 C11 114.2(2) . . ?
N2 C10 H10A 108.7 . . ?
C11 C10 H10A 108.7 . . ?
N2 C10 H10B 108.7 . . ?
C11 C10 H10B 108.7 . . ?
H10A C10 H10B 107.6 . . ?
C10 C11 Cl2 111.3(2) . . ?
C10 C11 H11A 109.4 . . ?
Cl2 C11 H11A 109.4 . . ?
C10 C11 H11B 109.4 . . ?
Cl2 C11 H11B 109.4 . . ?
H11A C11 H11B 108.0 . . ?

loop_
_geom_bond_atom_site_label_1
_geom_bond_atom_site_label_2
_geom_bond_distance
_geom_bond_site_symmetry_2
_geom_bond_publ_flag
Cl1 C7 1.741(3) . ?
Cl2 C11 1.795(3) . ?
N1 C1 1.323(4) . ?
N1 C9 1.377(4) . ?
N2 C3 1.359(4) . ?
N2 C10 1.451(3) . ?
N2 H2N 0.8800 . ?
C1 C2 1.395(4) . ?
C1 H1 0.9500 . ?
C2 C3 1.397(4) . ?
C2 H2 0.9500 . ?
C3 C4 1.432(4) . ?
C4 C5 1.418(4) . ?
C4 C9 1.420(4) . ?
C5 C6 1.366(4) . ?
C5 H5 0.9500 . ?
C6 C7 1.395(4) . ?
C6 H6 0.9500 . ?
C7 C8 1.374(4) . ?
C8 C9 1.408(4) . ?
C8 H8 0.9500 . ?
C10 C11 1.517(4) . ?
C10 H10A 0.9900 . ?
C10 H10B 0.9900 . ?
C11 H11A 0.9900 . ?
C11 H11B 0.9900 . ?

loop_
_geom_torsion_atom_site_label_1
_geom_torsion_atom_site_label_2
_geom_torsion_atom_site_label_3
_geom_torsion_atom_site_label_4
_geom_torsion
_geom_torsion_site_symmetry_1
_geom_torsion_site_symmetry_2
_geom_torsion_site_symmetry_3
_geom_torsion_site_symmetry_4
_geom_torsion_publ_flag
C9 N1 C1 C2 -1.0(4) . . . . ?
N1 C1 C2 C3 -0.8(5) . . . . ?
C10 N2 C3 C2 3.6(4) . . . . ?
C10 N2 C3 C4 -177.4(2) . . . . ?
C1 C2 C3 N2 -179.1(3) . . . . ?
C1 C2 C3 C4 1.9(4) . . . . ?
N2 C3 C4 C5 -1.3(4) . . . . ?
C2 C3 C4 C5 177.7(2) . . . . ?
N2 C3 C4 C9 179.8(2) . . . . ?
C2 C3 C4 C9 -1.2(4) . . . . ?
C9 C4 C5 C6 -0.6(4) . . . . ?
C3 C4 C5 C6 -179.5(2) . . . . ?
C4 C5 C6 C7 0.0(4) . . . . ?
C5 C6 C7 C8 0.5(4) . . . . ?
C5 C6 C7 Cl1 -178.5(2) . . . . ?
C6 C7 C8 C9 -0.2(4) . . . . ?
Cl1 C7 C8 C9 178.79(19) . . . . ?
C1 N1 C9 C8 -178.7(2) . . . . ?
C1 N1 C9 C4 1.7(4) . . . . ?
C7 C8 C9 N1 179.9(2) . . . . ?
C7 C8 C9 C4 -0.4(4) . . . . ?
C5 C4 C9 N1 -179.5(3) . . . . ?
C3 C4 C9 N1 -0.6(4) . . . . ?
C5 C4 C9 C8 0.8(4) . . . . ?
C3 C4 C9 C8 179.8(2) . . . . ?
C3 N2 C10 C11 -77.8(3) . . . . ?
N2 C10 C11 Cl2 -68.6(3) . . . . ?

loop_
_cod_related_entry_id
_cod_related_entry_database
_cod_related_entry_code
1 ChemSpider 14103469
